data_4331074
loop_
_publ_author_name
'Jens Beckmann'
'Jens Bolsinger'
'Andrew Duthie'
'Pamela Finke'
'Enno Lork'
'Carsten L\"udtke'
'Ole Mallow'
'Stefan Mebs'

_publ_contact_author_name
;
;
_publ_section_title
;
 Mesityltellurenyl Cations Stabilized by Triphenylpnictogens
 [MesTe(EPh3)]+ (E = P, As, Sb)
;
_journal_name_full 'Inorganic Chemistry'
_journal_page_first 12395
_journal_page_last 12406
_journal_paper_doi 10.1021/ic3017722
_journal_volume 51
_journal_year 2012
_chemical_formula_moiety 'C27 H26 P Te, C F3 O3 S'
_chemical_formula_sum 'C28 H26 F3 O3 P S Te'
_chemical_formula_weight 658.12
_chemical_name_systematic
;
 ? 
;
_space_group_crystal_system monoclinic
_space_group_IT_number 14
_space_group_name_Hall '-P 2yn'
_space_group_name_H-M_alt 'P 1 21/n 1'
_symmetry_space_group_name_Hall '-P 2yn'
_symmetry_space_group_name_H-M 'P 1 21/n 1'
_atom_sites_solution_hydrogens geom
_atom_sites_solution_primary direct
_atom_sites_solution_secondary difmap
_audit_creation_date 2011-12-23
_audit_creation_method
;
  Olex2 1.2-alpha
  (compiled 2011.12.16 svn.r2119, GUI svn.r3983)
;
_cell_angle_alpha 90.00
_cell_angle_beta 114.16(2)
_cell_angle_gamma 90.00
_cell_formula_units_Z 4
_cell_length_a 14.150(2)
_cell_length_b 14.266(2)
_cell_length_c 14.864(3)
_cell_measurement_reflns_used 40
_cell_measurement_temperature 173(2)
_cell_measurement_theta_max 24.950
_cell_measurement_theta_min 4.431
_cell_volume 2737.7(9)
_computing_molecular_graphics
;
O. V. Dolomanov, L. J. Bourhis, R. J. Gildea, J. A. K. Howard and H. Puschmann,
OLEX2: a complete structure solution, refinement and analysis program.
J. Appl. Cryst. (2009). 42, 339-341.
;
_computing_publication_material
;
O. V. Dolomanov, L. J. Bourhis, R. J. Gildea, J. A. K. Howard and H. Puschmann,
OLEX2: a complete structure solution, refinement and analysis program.
J. Appl. Cryst. (2009). 42, 339-341.
;
_computing_structure_refinement
;
XL, G.M. Sheldrick, Acta Cryst.
(2008). A64, 112-122
;
_computing_structure_solution
;
XS, G.M. Sheldrick, Acta Cryst.
(2008). A64, 112-122
;
_diffrn_ambient_temperature 173(2)
_diffrn_measured_fraction_theta_full 0.999
_diffrn_measured_fraction_theta_max 0.999
_diffrn_measurement_method '2\q/\w scans'
_diffrn_radiation_monochromator graphite
_diffrn_radiation_type MoK\a
_diffrn_radiation_wavelength 0.71073
_diffrn_reflns_av_R_equivalents 0.0284
_diffrn_reflns_av_unetI/netI 0.0392
_diffrn_reflns_limit_h_max 1
_diffrn_reflns_limit_h_min -18
_diffrn_reflns_limit_k_max 1
_diffrn_reflns_limit_k_min -18
_diffrn_reflns_limit_l_max 19
_diffrn_reflns_limit_l_min -17
_diffrn_reflns_number 7720
_diffrn_reflns_theta_full 27.50
_diffrn_reflns_theta_max 27.50
_diffrn_reflns_theta_min 2.13
_diffrn_source 'fine-focus sealed tube'
_diffrn_standards_interval_count 197
_diffrn_standards_number 3
_exptl_absorpt_coefficient_mu 1.270
_exptl_absorpt_correction_type none
_exptl_crystal_colour yellow
_exptl_crystal_colour_primary yellow
_exptl_crystal_density_diffrn 1.597
_exptl_crystal_F_000 1312
_exptl_crystal_size_max 0.9
_exptl_crystal_size_mid 0.7
_exptl_crystal_size_min 0.5
_refine_diff_density_max 1.032
_refine_diff_density_min -0.849
_refine_diff_density_rms 0.088
_refine_ls_extinction_method none
_refine_ls_goodness_of_fit_ref 1.031
_refine_ls_hydrogen_treatment constr
_refine_ls_matrix_type full
_refine_ls_number_parameters 370
_refine_ls_number_reflns 6289
_refine_ls_number_restraints 0
_refine_ls_restrained_S_all 1.031
_refine_ls_R_factor_all 0.0492
_refine_ls_R_factor_gt 0.0388
_refine_ls_shift/su_max 0.001
_refine_ls_shift/su_mean 0.000
_refine_ls_structure_factor_coef Fsqd
_refine_ls_weighting_details 'calc w=1/[\s^2^(Fo^2^)+(0.0489P)^2^+3.1157P] where P=(Fo^2^+2Fc^2^)/3'
_refine_ls_weighting_scheme calc
_refine_ls_wR_factor_gt 0.0989
_refine_ls_wR_factor_ref 0.1049
_reflns_number_gt 5247
_reflns_number_total 6289
_reflns_threshold_expression >2sigma(I)
_cod_data_source_file ic3017722_si_002.cif
_cod_data_source_block 2
_cod_original_cell_volume 2737.7(8)
_cod_database_code 4331074

loop_
_space_group_symop_id
_space_group_symop_operation_xyz
1 'x, y, z'
2 '-x+1/2, y+1/2, -z+1/2'
3 '-x, -y, -z'
4 'x-1/2, -y-1/2, z-1/2'

loop_
_atom_site_label
_atom_site_type_symbol
_atom_site_fract_x
_atom_site_fract_y
_atom_site_fract_z
_atom_site_U_iso_or_equiv
_atom_site_adp_type
_atom_site_occupancy
_atom_site_symmetry_multiplicity
_atom_site_calc_flag
_atom_site_refinement_flags
_atom_site_disorder_assembly
_atom_site_disorder_group
Te1 Te 0.467312(16) 0.421737(15) 0.753944(15) 0.03636(8) Uani 1 1 d . . .
P1 P 0.31787(6) 0.38870(6) 0.59731(6) 0.02976(16) Uani 1 1 d . . .
C30 C 0.2593(3) 0.5008(2) 0.5516(2) 0.0329(6) Uani 1 1 d . . .
C40 C 0.3573(2) 0.3379(2) 0.5074(2) 0.0321(6) Uani 1 1 d . . .
C35 C 0.3205(3) 0.5800(2) 0.5612(3) 0.0429(8) Uani 1 1 d . . .
H35 H 0.3920 0.5760 0.5954 0.052 Uiso 1 1 calc R . .
C32 C 0.1088(3) 0.5924(2) 0.4587(3) 0.0440(8) Uani 1 1 d . . .
H32 H 0.0374 0.5967 0.4236 0.053 Uiso 1 1 calc R . .
C15 C 0.4841(3) 0.2087(2) 0.7896(2) 0.0364(7) Uani 1 1 d . . .
C20 C 0.2215(2) 0.3158(2) 0.6126(2) 0.0315(6) Uani 1 1 d . . .
C21 C 0.1756(3) 0.2404(3) 0.5518(3) 0.0412(7) Uani 1 1 d . . .
H21 H 0.1932 0.2262 0.4995 0.049 Uiso 1 1 calc R . .
C10 C 0.5262(2) 0.2839(2) 0.7575(2) 0.0341(7) Uani 1 1 d . . .
C14 C 0.5160(3) 0.1190(3) 0.7783(3) 0.0457(8) Uani 1 1 d . . .
H14 H 0.4886 0.0680 0.7985 0.055 Uiso 1 1 calc R . .
C45 C 0.3928(3) 0.2453(2) 0.5178(3) 0.0414(7) Uani 1 1 d . . .
H45 H 0.3931 0.2086 0.5697 0.050 Uiso 1 1 calc R . .
C41 C 0.3574(3) 0.3916(3) 0.4293(3) 0.0406(7) Uani 1 1 d . . .
H41 H 0.3346 0.4534 0.4224 0.049 Uiso 1 1 calc R . .
C25 C 0.1940(3) 0.3372(3) 0.6902(3) 0.0406(7) Uani 1 1 d . . .
H25 H 0.2244 0.3878 0.7312 0.049 Uiso 1 1 calc R . .
C31 C 0.1525(3) 0.5076(2) 0.4999(3) 0.0362(7) Uani 1 1 d . . .
H31 H 0.1107 0.4554 0.4931 0.043 Uiso 1 1 calc R . .
C22 C 0.1031(3) 0.1859(3) 0.5689(3) 0.0480(9) Uani 1 1 d . . .
H22 H 0.0724 0.1352 0.5282 0.058 Uiso 1 1 calc R . .
C18 C 0.4087(3) 0.2182(3) 0.8367(3) 0.0464(8) Uani 1 1 d . . .
H18A H 0.3401 0.2037 0.7891 0.070 Uiso 1 1 calc R . .
H18B H 0.4102 0.2813 0.8597 0.070 Uiso 1 1 calc R . .
H18C H 0.4274 0.1756 0.8913 0.070 Uiso 1 1 calc R . .
C24 C 0.1212(3) 0.2826(3) 0.7059(3) 0.0473(9) Uani 1 1 d . . .
H24 H 0.1023 0.2972 0.7573 0.057 Uiso 1 1 calc R . .
C33 C 0.1694(3) 0.6703(2) 0.4687(3) 0.0461(9) Uani 1 1 d . . .
H33 H 0.1390 0.7270 0.4410 0.055 Uiso 1 1 calc R . .
C42 C 0.3911(3) 0.3537(3) 0.3620(3) 0.0495(9) Uani 1 1 d . . .
H42 H 0.3906 0.3898 0.3097 0.059 Uiso 1 1 calc R . .
C34 C 0.2754(3) 0.6640(2) 0.5201(3) 0.0479(9) Uani 1 1 d . . .
H34 H 0.3166 0.7167 0.5270 0.057 Uiso 1 1 calc R . .
C23 C 0.0768(3) 0.2070(3) 0.6462(3) 0.0466(9) Uani 1 1 d . . .
H23 H 0.0288 0.1700 0.6579 0.056 Uiso 1 1 calc R . .
C11 C 0.6002(3) 0.2697(3) 0.7193(3) 0.0456(8) Uani 1 1 d . . .
C44 C 0.4277(3) 0.2083(3) 0.4506(3) 0.0524(9) Uani 1 1 d . . .
H44 H 0.4525 0.1472 0.4580 0.063 Uiso 1 1 calc R . .
C43 C 0.4255(3) 0.2625(3) 0.3725(3) 0.0522(9) Uani 1 1 d . . .
H43 H 0.4474 0.2369 0.3268 0.063 Uiso 1 1 calc R . .
C12 C 0.6297(3) 0.1787(3) 0.7113(3) 0.0550(10) Uani 1 1 d . . .
H12 H 0.6799 0.1686 0.6869 0.066 Uiso 1 1 calc R . .
C16 C 0.6489(3) 0.3486(4) 0.6863(4) 0.0635(12) Uani 1 1 d . . .
H16A H 0.6742 0.3952 0.7372 0.095 Uiso 1 1 calc R . .
H16B H 0.5982 0.3762 0.6274 0.095 Uiso 1 1 calc R . .
H16C H 0.7054 0.3247 0.6731 0.095 Uiso 1 1 calc R . .
C13 C 0.5874(3) 0.1028(3) 0.7381(3) 0.0558(10) Uani 1 1 d . . .
C17 C 0.6166(5) 0.0034(4) 0.7248(4) 0.0859(18) Uani 1 1 d . . .
H17A H 0.5550 -0.0329 0.6915 0.129 Uiso 1 1 calc R . .
H17B H 0.6566 -0.0238 0.7881 0.129 Uiso 1 1 calc R . .
H17C H 0.6569 0.0039 0.6862 0.129 Uiso 1 1 calc R . .
S1 S 0.68253(11) 0.54316(9) 0.95464(10) 0.0428(3) Uani 0.75 1 d P . .
O1 O 0.6623(3) 0.4452(2) 0.9137(2) 0.0713(10) Uani 1 1 d . A .
O2 O 0.6833(3) 0.6084(2) 0.8845(2) 0.0594(8) Uani 1 1 d . A .
O3 O 0.6289(5) 0.5741(5) 1.0148(5) 0.0841(18) Uani 0.75 1 d P A 1
F1 F 0.8023(4) 0.4742(3) 1.1192(3) 0.153(2) Uani 1 1 d . . .
F3 F 0.8727(3) 0.4960(4) 1.0054(4) 0.0932(15) Uani 0.75 1 d P A 1
F2 F 0.8528(4) 0.6092(3) 1.0891(4) 0.1001(16) Uani 0.75 1 d P . .
C1 C 0.8131(4) 0.5284(4) 1.0461(4) 0.0574(14) Uani 0.75 1 d P A .
S2 S 0.7276(3) 0.5249(2) 0.9395(2) 0.0261(6) Uani 0.25 1 d P A .
F4 F 0.7401(10) 0.6307(6) 1.0877(6) 0.062(3) Uani 0.25 1 d P A .
C2 C 0.7076(10) 0.5474(8) 1.0534(8) 0.031(3) Uani 0.25 1 d P A .
O4 O 0.8312(13) 0.5359(15) 0.9702(17) 0.0932(15) Uani 0.25 1 d P A 2
F5 F 0.6053(13) 0.5430(14) 1.0370(14) 0.0841(18) Uani 0.25 1 d P A 2

loop_
_atom_site_aniso_label
_atom_site_aniso_U_11
_atom_site_aniso_U_22
_atom_site_aniso_U_33
_atom_site_aniso_U_23
_atom_site_aniso_U_13
_atom_site_aniso_U_12
Te1 0.03859(13) 0.03037(12) 0.03459(12) -0.00036(8) 0.00934(9) -0.00396(8)
P1 0.0302(4) 0.0238(3) 0.0342(4) 0.0013(3) 0.0121(3) -0.0008(3)
C30 0.0385(16) 0.0252(14) 0.0336(16) 0.0001(12) 0.0134(13) 0.0018(12)
C40 0.0279(14) 0.0309(15) 0.0368(16) -0.0010(12) 0.0126(12) -0.0016(12)
C35 0.0414(18) 0.0307(16) 0.051(2) 0.0039(15) 0.0129(16) -0.0012(14)
C32 0.0424(18) 0.0360(18) 0.052(2) 0.0048(15) 0.0183(16) 0.0118(15)
C15 0.0361(16) 0.0383(17) 0.0309(15) 0.0060(13) 0.0098(13) 0.0030(13)
C20 0.0294(14) 0.0263(14) 0.0392(16) 0.0036(12) 0.0144(13) 0.0012(11)
C21 0.0423(18) 0.0382(18) 0.0445(18) -0.0058(15) 0.0193(15) -0.0089(15)
C10 0.0297(15) 0.0359(17) 0.0339(16) 0.0038(13) 0.0102(12) 0.0035(12)
C14 0.051(2) 0.0378(18) 0.0432(19) 0.0074(16) 0.0138(16) 0.0086(16)
C45 0.0496(19) 0.0346(17) 0.0425(18) 0.0023(14) 0.0213(16) 0.0049(15)
C41 0.0403(17) 0.0384(17) 0.0439(19) 0.0066(15) 0.0180(15) 0.0016(14)
C25 0.0396(17) 0.0385(18) 0.0463(19) -0.0067(15) 0.0203(15) -0.0038(14)
C31 0.0376(16) 0.0286(15) 0.0431(18) 0.0006(13) 0.0173(14) 0.0027(13)
C22 0.0447(19) 0.0377(19) 0.062(2) -0.0086(17) 0.0221(18) -0.0140(16)
C18 0.049(2) 0.043(2) 0.053(2) 0.0141(17) 0.0263(17) 0.0033(16)
C24 0.0429(19) 0.054(2) 0.051(2) 0.0010(17) 0.0259(17) 0.0000(17)
C33 0.065(2) 0.0283(16) 0.053(2) 0.0079(15) 0.0322(19) 0.0130(16)
C42 0.048(2) 0.061(2) 0.044(2) 0.0054(18) 0.0231(17) -0.0035(18)
C34 0.062(2) 0.0266(16) 0.058(2) 0.0022(15) 0.0271(19) -0.0044(16)
C23 0.0386(18) 0.0423(19) 0.063(2) 0.0107(17) 0.0254(17) -0.0021(15)
C11 0.0349(17) 0.059(2) 0.0451(19) 0.0060(17) 0.0182(15) 0.0047(16)
C44 0.070(3) 0.043(2) 0.052(2) -0.0038(17) 0.033(2) 0.0093(19)
C43 0.055(2) 0.061(2) 0.049(2) -0.0083(19) 0.0306(19) -0.0007(19)
C12 0.043(2) 0.072(3) 0.052(2) 0.005(2) 0.0220(18) 0.020(2)
C16 0.048(2) 0.085(3) 0.069(3) 0.005(2) 0.036(2) -0.011(2)
C13 0.056(2) 0.050(2) 0.055(2) 0.0038(19) 0.0161(19) 0.0197(19)
C17 0.109(4) 0.064(3) 0.084(4) -0.003(3) 0.038(3) 0.039(3)
S1 0.0420(7) 0.0362(6) 0.0431(7) 0.0086(5) 0.0101(6) 0.0010(5)
O1 0.081(2) 0.0479(16) 0.0479(17) 0.0053(13) -0.0111(15) -0.0238(16)
O2 0.090(2) 0.0441(15) 0.0465(16) 0.0123(13) 0.0301(15) 0.0095(15)
O3 0.078(4) 0.105(5) 0.092(4) 0.015(3) 0.059(3) 0.040(3)
F1 0.241(5) 0.079(2) 0.0558(19) 0.0281(18) -0.024(3) -0.037(3)
F3 0.055(3) 0.104(4) 0.126(4) -0.027(3) 0.043(3) 0.017(2)
F2 0.095(3) 0.056(2) 0.101(3) -0.029(2) -0.009(3) -0.016(2)
C1 0.053(3) 0.051(3) 0.053(3) -0.010(3) 0.006(3) 0.001(3)
S2 0.0262(14) 0.0294(15) 0.0315(15) -0.0053(11) 0.0209(12) 0.0044(12)
F4 0.121(9) 0.032(4) 0.033(4) -0.014(3) 0.032(5) -0.007(5)
C2 0.049(7) 0.021(5) 0.017(5) 0.004(4) 0.007(5) 0.008(5)
O4 0.055(3) 0.104(4) 0.126(4) -0.027(3) 0.043(3) 0.017(2)
F5 0.078(4) 0.105(5) 0.092(4) 0.015(3) 0.059(3) 0.040(3)

loop_
_atom_type_symbol
_atom_type_description
_atom_type_scat_dispersion_real
_atom_type_scat_dispersion_imag
_atom_type_scat_source
C C 0.0033 0.0016 'International Tables Vol C Tables 4.2.6.8 and 6.1.1.4'
H H 0.0000 0.0000 'International Tables Vol C Tables 4.2.6.8 and 6.1.1.4'
F F 0.0171 0.0103 'International Tables Vol C Tables 4.2.6.8 and 6.1.1.4'
O O 0.0106 0.0060 'International Tables Vol C Tables 4.2.6.8 and 6.1.1.4'
P P 0.1023 0.0942 'International Tables Vol C Tables 4.2.6.8 and 6.1.1.4'
S S 0.1246 0.1234 'International Tables Vol C Tables 4.2.6.8 and 6.1.1.4'
Te Te -0.5308 1.6751 'International Tables Vol C Tables 4.2.6.8 and 6.1.1.4'

loop_
_geom_angle_atom_site_label_1
_geom_angle_atom_site_label_2
_geom_angle_atom_site_label_3
_geom_angle
C10 Te1 P1 91.29(9)
C30 P1 Te1 105.72(11)
C40 P1 Te1 111.82(10)
C40 P1 C30 108.21(15)
C40 P1 C20 110.00(15)
C20 P1 Te1 113.09(11)
C20 P1 C30 107.72(15)
C35 C30 P1 120.6(3)
C31 C30 P1 119.9(2)
C31 C30 C35 119.3(3)
C45 C40 P1 120.4(3)
C41 C40 P1 120.3(3)
C41 C40 C45 119.3(3)
C34 C35 C30 120.3(3)
C33 C32 C31 120.9(3)
C10 C15 C18 124.9(3)
C14 C15 C10 117.3(3)
C14 C15 C18 117.9(3)
C21 C20 P1 122.9(3)
C21 C20 C25 119.7(3)
C25 C20 P1 117.4(2)
C20 C21 C22 119.9(3)
C15 C10 Te1 119.9(2)
C11 C10 Te1 118.4(3)
C11 C10 C15 121.4(3)
C13 C14 C15 122.4(4)
C44 C45 C40 119.8(3)
C42 C41 C40 120.5(3)
C24 C25 C20 119.7(3)
C32 C31 C30 119.6(3)
C23 C22 C21 120.2(3)
C23 C24 C25 120.5(3)
C32 C33 C34 119.8(3)
C43 C42 C41 119.8(4)
C35 C34 C33 120.2(3)
C24 C23 C22 120.0(3)
C10 C11 C16 123.0(4)
C12 C11 C10 118.4(4)
C12 C11 C16 118.6(4)
C43 C44 C45 120.0(4)
C42 C43 C44 120.7(4)
C13 C12 C11 122.1(4)
C14 C13 C17 119.9(5)
C12 C13 C14 118.4(4)
C12 C13 C17 121.7(4)
O1 S1 C1 99.4(2)
O2 S1 O1 112.0(2)
O2 S1 O3 114.8(3)
O2 S1 C1 108.7(3)
O3 S1 O1 118.0(3)
O3 S1 C1 101.7(4)
F1 C1 S1 104.4(4)
F3 C1 S1 110.4(4)
F3 C1 F1 117.4(6)
F3 C1 F2 107.7(6)
F2 C1 S1 111.3(4)
F2 C1 F1 105.4(5)
O1 S2 O2 115.4(3)
O1 S2 C2 93.5(5)
O2 S2 C2 100.5(4)
C2 S2 F3 95.9(4)
O4 S2 O1 132.9(9)
O4 S2 O2 104.8(10)
O4 S2 C2 102.8(10)
C2 F4 F2 91.2(8)
F4 C2 S2 110.7(9)
F4 C2 F5 106.9(13)
F5 C2 F1 128.0(11)
F5 C2 S2 112.0(10)

loop_
_geom_bond_atom_site_label_1
_geom_bond_atom_site_label_2
_geom_bond_distance
Te1 P1 2.4666(11)
Te1 C10 2.127(3)
P1 C30 1.802(3)
P1 C40 1.798(3)
P1 C20 1.802(3)
C30 C35 1.395(5)
C30 C31 1.390(5)
C40 C45 1.399(5)
C40 C41 1.391(5)
C35 C34 1.378(5)
C32 C31 1.383(5)
C32 C33 1.374(5)
C15 C10 1.403(5)
C15 C14 1.391(5)
C15 C18 1.502(5)
C20 C21 1.384(5)
C20 C25 1.394(5)
C21 C22 1.391(5)
C10 C11 1.395(5)
C14 C13 1.387(6)
C45 C44 1.387(5)
C41 C42 1.383(5)
C25 C24 1.385(5)
C22 C23 1.378(6)
C24 C23 1.376(6)
C33 C34 1.380(6)
C42 C43 1.376(6)
C11 C12 1.384(6)
C11 C16 1.503(6)
C44 C43 1.383(6)
C12 C13 1.373(7)
C13 C17 1.513(6)
S1 O1 1.505(3)
S1 O2 1.401(3)
S1 O3 1.457(5)
S1 C1 1.802(6)
F1 C1 1.392(8)
F2 C1 1.326(7)
F3 C1 1.308(8)
S2 O1 1.415(4)
S2 O2 1.437(4)
S2 O4 1.356(17)
S2 C2 1.855(12)
F1 C2 1.665(12)
F4 C2 1.301(15)
F5 C2 1.37(2)
